data_8107522
loop_
_publ_author_name
'Grosskreuz, Isabel'
'Marler, Bernd'

_publ_section_title
;
 Rietveld structure analysis of keatite, a rare, metastable SiO2 polymorph
;
_journal_issue 4
_journal_name_full 'Zeitschrift f\"ur Kristallographie - New Crystal Structures'
_journal_page_first 655
_journal_page_last 657
_journal_paper_doi 10.1515/ncrs-2023-0135
_journal_volume 238
_journal_year 2023
_chemical_formula_moiety 'O6 Si3'
_chemical_formula_structural (Si3O6)4
_chemical_formula_sum 'O6 Si3'
_chemical_formula_weight 180.26
_chemical_name_common keatite
_space_group_IT_number 96
_space_group_name_Hall 'P 4nw 2abw'
_space_group_name_H-M_alt 'P 43 21 2'
_symmetry_cell_setting tetragonal
_symmetry_space_group_name_Hall 'P 4nw 2abw'
_symmetry_space_group_name_H-M 'P 43 21 2'
_cell_angle_alpha 90.0000
_cell_angle_beta 90.0000
_cell_angle_gamma 90.0000
_cell_formula_units_Z 4
_cell_length_a 7.4462(1)
_cell_length_b 7.4462(1)
_cell_length_c 8.5838(4)
_cell_measurement_temperature 293
_cell_volume 475.94(2)
_computing_structure_refinement FULLPROF
_diffrn_ambient_temperature 293
_diffrn_detector BRAUN
_diffrn_detector_area_resol_mean 6?theta
_diffrn_detector_type 'Position sensitive detector'
_diffrn_measurement_device_type 'Siemens D5000'
_diffrn_measurement_method 'Debye-Scherrer Geometry'
_diffrn_radiation_monochromator 'Ge (111)'
_diffrn_radiation_type 'Cu K\a'
_diffrn_source 'X-ray tube'
_diffrn_source_target Cu
_exptl_crystal_density_diffrn 2.50
_pd_char_colour 'light yellow'
_pd_char_particle_morphology flat_sheet
_pd_instr_location ' ?'
_pd_meas_2theta_range_inc 0.007863
_pd_meas_2theta_range_max 93.60570
_pd_meas_2theta_range_min 14.04720
_pd_meas_number_of_points 10121
_pd_meas_scan_method cont
_pd_proc_2theta_range_inc 0.007863
_pd_proc_2theta_range_max 93.6740
_pd_proc_2theta_range_min 14.1155
_pd_proc_ls_background_function 'Linear interpolation between bgrd. points'
_pd_proc_ls_pref_orient_corr none
_pd_proc_ls_profile_function 'Thompson-Cox-Hastings pseudo-Voigt function'
_pd_proc_ls_prof_R_factor 3.0904
_pd_proc_ls_prof_wR_expected 2.2218
_pd_proc_ls_prof_wR_factor 4.0553
_pd_proc_wavelength 1.540590
_pd_spec_mounting ' ?'
_pd_spec_mount_mode transmission
_pd_spec_shape cylinder
_refine_ls_goodness_of_fit_all 1.8253
_refine_ls_number_parameters 16
_refine_ls_number_reflns 185
_refine_ls_number_restraints 19
_refine_ls_R_I_factor 3.3340
_cod_data_source_file suppl_j_ncrs-2023-0135_suppl_001.cif
_cod_data_source_block keatit
_cod_depositor_comments
;
The following automatic conversions were performed:

data item '_symmetry_cell_setting' value 'Tetragonal' was changed to
'tetragonal' in accordance with the built-in table derived from the
CIF Core dictionary named 'cif_core.dic' version 2.4.5 last updated
on 2014-11-21.

Automatic conversion script
Id: cif_fix_values 8738 2021-04-28 16:35:53Z antanas 
;
_cod_original_cell_volume 475.93(3)
_cod_database_code 8107522
_pd_proc_ls_prof_cr_factor 9.8920
_pd_proc_ls_prof_cwr_factor 9.4258
_pd_proc_ls_prof_cwr_expected 5.1641
_pd_proc_ls_prof_chi2 3.3316
_pd_proc_ls_prof_echi2 3.3316

loop_
_symmetry_equiv_pos_as_xyz
x,y,z
-y+1/2,x+1/2,z+3/4
-x,-y,z+1/2
y+1/2,-x+1/2,z+1/4
y,x,-z
x+1/2,-y+1/2,-z+1/4
-y,-x,-z+1/2
-x+1/2,y+1/2,-z+3/4

loop_
_atom_site_label
_atom_site_fract_x
_atom_site_fract_y
_atom_site_fract_z
_atom_site_U_iso_or_equiv
_atom_site_occupancy
_atom_site_adp_type
_atom_site_type_symbol
SI1 0.328230(5) 0.11886(9) 0.2490(2) 0.0125(2) 1.00000 Uiso Si
SI2 0.4102(2) 0.4102(2) 0.00000 0.0125(2) 1.00000 Uiso Si
O1 0.4488(3) 0.1266(7) 0.4014(3) 0.0195(4) 1.00000 Uiso O
O2 0.1156(4) 0.1222(6) 0.30658(19) 0.0195(4) 1.00000 Uiso O
O3 0.3593(5) 0.3017(4) 0.1526(2) 0.0195(4) 1.00000 Uiso O

loop_
_atom_type_symbol
_atom_type_scat_Cromer_Mann_a1
_atom_type_scat_Cromer_Mann_b1
_atom_type_scat_Cromer_Mann_a2
_atom_type_scat_Cromer_Mann_b2
_atom_type_scat_Cromer_Mann_a3
_atom_type_scat_Cromer_Mann_b3
_atom_type_scat_Cromer_Mann_a4
_atom_type_scat_Cromer_Mann_b4
_atom_type_scat_Cromer_Mann_c
_atom_type_scat_dispersion_real
_atom_type_scat_dispersion_imag
_atom_type_scat_source
si 6.29150 2.43860 3.03530 32.33370 1.98910 0.67850 1.54100 81.69370 1.14070 0.24400 0.33000 International_Tables_for_Crystallography_Vol.C(1991)_Tables_6.1.1.4_and_6.1.1.5
o 3.04850 13.27710 2.28680 5.70110 1.54630 0.32390 0.86700 32.90890 0.25080 0.04700 0.03200 International_Tables_for_Crystallography_Vol.C(1991)_Tables_6.1.1.4_and_6.1.1.5

loop_
_geom_angle_atom_site_label_1
_geom_angle_atom_site_label_2
_geom_angle_atom_site_label_3
_geom_angle
_geom_angle_site_symmetry_1
_geom_angle_site_symmetry_3
SI1 SI1 SI1 119.19(8) 2_544 4_555
SI1 SI1 SI2 89.20(6) 2_544 1_555
SI1 SI1 SI2 94.64(6) 2_544 4_455
SI1 SI1 O1 121.9(2) 2_544 1_555
SI1 SI1 O2 109.94(18) 2_544 1_555
SI1 SI1 O3 102.60(17) 2_544 1_555
SI1 SI1 SI2 104.63(7) 4_555 1_555
SI1 SI1 SI2 135.19(7) 4_555 4_455
SI1 SI1 O1 109.2(2) 4_555 2_544
SI1 SI1 O2 117.53(17) 4_555 1_555
SI1 SI1 O3 98.59(16) 4_555 1_555
SI2 SI1 SI2 104.26(7) 1_555 4_455
SI2 SI1 O1 115.50(20) 1_555 1_555
SI2 SI1 O1 98.9(3) 1_555 2_544
SI2 SI1 O2 112.47(18) 1_555 1_555
SI2 SI1 O1 124.36(17) 4_455 1_555
SI2 SI1 O1 99.3(2) 4_455 2_544
SI2 SI1 O3 101.74(20) 4_455 1_555
O1 SI1 O1 110.6(4) 1_555 2_544
O1 SI1 O2 107.1(3) 1_555 1_555
O1 SI1 O3 108.2(3) 1_555 1_555
O1 SI1 O2 112.3(3) 2_544 1_555
O1 SI1 O3 112.4(4) 2_544 1_555
O2 SI1 O3 106.1(3) 1_555 1_555
SI1 SI2 SI1 133.24(6) 1_555 2_554
SI1 SI2 SI1 101.48(8) 1_555 5_555
SI1 SI2 SI1 98.38(5) 1_555 6_555
SI1 SI2 O2 115.0(3) 1_555 2_554
SI1 SI2 O2 106.70(18) 1_555 6_555
SI1 SI2 O3 107.55(15) 1_555 5_555
SI1 SI2 SI1 98.38(6) 2_554 5_555
SI1 SI2 SI1 97.95(4) 2_554 6_555
SI1 SI2 O2 102.3(2) 2_554 6_555
SI1 SI2 O3 119.62(17) 2_554 1_555
SI1 SI2 O3 101.59(16) 2_554 5_555
SI1 SI2 SI1 133.24(5) 5_555 6_555
SI1 SI2 O2 106.7(2) 5_555 2_554
SI1 SI2 O2 115.03(18) 5_555 6_555
SI1 SI2 O3 107.55(16) 5_555 1_555
SI1 SI2 O2 102.3(2) 6_555 2_554
SI1 SI2 O3 101.59(18) 6_555 1_555
SI1 SI2 O3 119.62(20) 6_555 5_555
O2 SI2 O2 111.7(4) 2_554 6_555
O2 SI2 O3 101.4(3) 2_554 1_555
O2 SI2 O3 113.4(3) 2_554 5_555
O2 SI2 O3 113.4(3) 6_555 1_555
O2 SI2 O3 101.4(3) 6_555 5_555
O3 SI2 O3 116.1(2) 1_555 5_555
SI1 O1 SI1 155.81(19) 1_555 4_555
SI1 O1 O1 165.1(2) 1_555 4_555
SI1 O1 O2 135.3(2) 1_555 4_555
SI1 O1 O3 124.7(2) 1_555 4_555
SI1 O1 O1 137.3(2) 4_555 2_544
SI1 O1 O2 160.8(2) 4_555 1_555
SI1 O1 O3 123.0(2) 4_555 1_555
O1 O1 O1 133.6(2) 2_544 4_555
O1 O1 O2 61.85(17) 2_544 1_555
O1 O1 O2 152.6(3) 2_544 4_555
O1 O1 O3 61.12(20) 2_544 1_555
O1 O1 O3 103.9(2) 2_544 4_555
O1 O1 O2 138.00(19) 4_555 1_555
O1 O1 O2 59.6(2) 4_555 4_555
O1 O1 O3 157.9(2) 4_555 1_555
O1 O1 O3 59.56(15) 4_555 4_555
O2 O1 O2 128.6(2) 1_555 4_555
O2 O1 O3 60.31(16) 1_555 1_555
O2 O1 O3 162.0(2) 1_555 4_555
O2 O1 O3 100.02(18) 4_555 1_555
O2 O1 O3 59.07(18) 4_555 4_555
O3 O1 O3 103.9(2) 1_555 4_555
SI1 O2 SI2 143.92(18) 1_555 4_455
SI1 O2 O2 120.8(2) 1_555 7_555
SI1 O2 O3 176.9(3) 1_555 4_455
SI1 O2 O3 118.9(2) 1_555 6_455
SI2 O2 O1 172.2(2) 4_455 1_555
SI2 O2 O1 117.2(2) 4_455 2_544
SI2 O2 O3 125.4(2) 4_455 1_555
O1 O2 O1 58.56(16) 1_555 2_544
O1 O2 O2 138.4(2) 1_555 7_555
O1 O2 O3 59.43(16) 1_555 1_555
O1 O2 O3 142.2(2) 1_555 4_455
O1 O2 O3 151.9(2) 1_555 6_455
O1 O2 O2 88.55(18) 2_544 7_555
O1 O2 O3 59.71(19) 2_544 1_555
O1 O2 O3 150.4(2) 2_544 4_455
O1 O2 O3 106.3(2) 2_544 6_455
O2 O2 O3 127.7(2) 7_555 1_555
O2 O2 O3 62.35(18) 7_555 4_455
O2 O2 O3 55.10(17) 7_555 6_455
O3 O2 O3 142.5(2) 1_555 4_455
O3 O2 O3 92.7(2) 1_555 6_455
O3 O2 O3 62.64(15) 4_455 6_455
SI1 O3 SI2 152.90(18) 1_555 1_555
SI1 O3 O2 167.1(3) 1_555 2_554
SI1 O3 O2 128.7(2) 1_555 6_555
SI1 O3 O3 127.79(18) 1_555 5_555
SI2 O3 O1 151.3(2) 1_555 1_555
SI2 O3 O1 119.8(3) 1_555 2_544
SI2 O3 O2 147.7(2) 1_555 1_555
O1 O3 O1 59.33(19) 1_555 2_544
O1 O3 O2 60.26(16) 1_555 1_555
O1 O3 O2 137.2(3) 1_555 2_554
O1 O3 O2 118.40(19) 1_555 6_555
O1 O3 O3 157.65(19) 1_555 5_555
O1 O3 O2 61.22(19) 2_544 1_555
O1 O3 O2 159.6(3) 2_544 2_554
O1 O3 O2 100.4(2) 2_544 6_555
O1 O3 O3 99.3(2) 2_544 5_555
O2 O3 O2 133.5(3) 1_555 2_554
O2 O3 O2 160.3(2) 1_555 6_555
O2 O3 O3 117.62(17) 1_555 5_555
O2 O3 O2 62.55(19) 2_554 6_555
O2 O3 O3 62.30(16) 2_554 5_555
O2 O3 O3 55.06(13) 6_555 5_555

loop_
_geom_bond_atom_site_label_1
_geom_bond_atom_site_label_2
_geom_bond_distance
_geom_bond_site_symmetry_2
SI1 SI1 3.0730(18) 2_544
SI1 SI1 3.0730(17) 4_555
SI1 SI2 3.1060(17) 1_555
SI1 SI2 3.1202(15) 4_455
SI1 O1 1.588(3) 1_555
SI1 O1 1.555(5) 2_544
SI1 O2 1.659(3) 1_555
SI1 O3 1.610(3) 1_555
SI2 SI1 3.1060(17) 1_555
SI2 SI1 3.1202(16) 2_554
SI2 SI1 3.1060(16) 5_555
SI2 SI1 3.1202(15) 6_555
SI2 O2 1.623(4) 2_554
SI2 O2 1.623(3) 6_555
SI2 O3 1.585(2) 1_555
SI2 O3 1.585(3) 5_555
O1 SI1 1.588(3) 1_555
O1 SI1 1.555(3) 4_555
O1 O1 2.583(5) 2_544
O1 O1 2.583(4) 4_555
O1 O2 2.611(4) 1_555
O1 O2 2.670(5) 4_555
O1 O3 2.589(4) 1_555
O1 O3 2.630(4) 4_555
O2 SI1 1.659(3) 1_555
O2 SI2 1.623(3) 4_455
O2 O1 2.611(4) 1_555
O2 O1 2.670(5) 2_544
O2 O2 2.686(5) 7_555
O2 O3 2.613(4) 1_555
O2 O3 2.482(5) 4_455
O2 O3 2.681(4) 6_455
O3 SI1 1.610(3) 1_555
O3 SI2 1.585(2) 1_555
O3 O1 2.589(4) 1_555
O3 O1 2.630(6) 2_544
O3 O2 2.613(4) 1_555
O3 O2 2.482(5) 2_554
O3 O2 2.681(4) 6_555
O3 O3 2.689(3) 5_555
